data_1565218
loop_
_publ_author_name
'Kuriakose, Daly'
'Prathapachandra Kurup, M.R.'

_publ_section_title
;
 Supramolecular frameworks formed via hydrogen bonding and non-covalent
 interactions and interaction energy calculations of solvent coordinated
 cis-dioxomolybdenum(VI) complexes derived from ONO donor aroylhydrazone:
 Cytotoxicity studies
;
_journal_name_full 'Inorganica Chimica Acta'
_journal_page_first 119472
_journal_paper_doi 10.1016/j.ica.2020.119472
_journal_volume 505
_journal_year 2020
_chemical_formula_moiety 'C17 H16 I2 Mo N2 O6 S'
_chemical_formula_sum 'C17 H16 I2 Mo N2 O6 S'
_chemical_formula_weight 726.12
_space_group_crystal_system monoclinic
_space_group_IT_number 14
_space_group_name_Hall '-P 2yn'
_space_group_name_H-M_alt 'P 1 21/n 1'
_atom_sites_solution_hydrogens geom
_atom_sites_solution_primary direct
_atom_sites_solution_secondary difmap
_audit_creation_method SHELXL-2018/1
_cell_angle_alpha 90
_cell_angle_beta 97.752(3)
_cell_angle_gamma 90
_cell_formula_units_Z 4
_cell_length_a 7.9160(5)
_cell_length_b 12.1801(6)
_cell_length_c 22.9231(14)
_cell_measurement_reflns_used 4280
_cell_measurement_temperature 296(2)
_cell_measurement_theta_max 28.344
_cell_measurement_theta_min 2.452
_cell_volume 2190.0(2)
_computing_cell_refinement 'APEX2/SAINT (Bruker, 2004)'
_computing_data_collection 'APEX2 (Bruker, 2004)'
_computing_data_reduction 'SAINT/XPREP (Bruker, 2004)'
_computing_molecular_graphics 'ORTEP3 (Farrugia, 1997) and Mercury (Bruno et al., 2002)'
_computing_publication_material 'SHELXL-2018/1 (Sheldrick, 2018)'
_computing_structure_refinement 'SHELXL-2018/1 (Sheldrick, 2018)'
_computing_structure_solution 'SHELXS-97 (Sheldrick, 1990)'
_diffrn_ambient_temperature 296(2)
_diffrn_measured_fraction_theta_full 0.999
_diffrn_measured_fraction_theta_max 0.980
_diffrn_measurement_device_type 'Bruker axs kappa apex2 CCD Diffractometer'
_diffrn_measurement_method '\w and \f scan'
_diffrn_radiation_type MoK\a
_diffrn_radiation_wavelength 0.71073
_diffrn_reflns_av_R_equivalents 0.0286
_diffrn_reflns_av_unetI/netI 0.0337
_diffrn_reflns_Laue_measured_fraction_full 0.999
_diffrn_reflns_Laue_measured_fraction_max 0.980
_diffrn_reflns_limit_h_max 9
_diffrn_reflns_limit_h_min -10
_diffrn_reflns_limit_k_max 12
_diffrn_reflns_limit_k_min -16
_diffrn_reflns_limit_l_max 30
_diffrn_reflns_limit_l_min -30
_diffrn_reflns_number 18181
_diffrn_reflns_point_group_measured_fraction_full 0.999
_diffrn_reflns_point_group_measured_fraction_max 0.980
_diffrn_reflns_theta_full 25.242
_diffrn_reflns_theta_max 28.344
_diffrn_reflns_theta_min 2.452
_diffrn_source 'fine-focus sealed tube'
_exptl_absorpt_coefficient_mu 3.549
_exptl_absorpt_correction_type multi-scan
_exptl_absorpt_process_details 'SADABS (Bruker, 2004)'
_exptl_crystal_colour orange
_exptl_crystal_density_diffrn 2.202
_exptl_crystal_density_method 'not measured'
_exptl_crystal_description block
_exptl_crystal_F_000 1376
_exptl_crystal_size_max 0.320
_exptl_crystal_size_mid 0.250
_exptl_crystal_size_min 0.250
_exptl_transmission_factor_max 0.492
_exptl_transmission_factor_min 0.431
_refine_diff_density_max 0.577
_refine_diff_density_min -0.727
_refine_diff_density_rms 0.107
_refine_ls_extinction_coef .
_refine_ls_extinction_method none
_refine_ls_goodness_of_fit_ref 1.020
_refine_ls_hydrogen_treatment constr
_refine_ls_matrix_type full
_refine_ls_number_parameters 262
_refine_ls_number_reflns 5483
_refine_ls_number_restraints 0
_refine_ls_restrained_S_all 1.020
_refine_ls_R_factor_all 0.0431
_refine_ls_R_factor_gt 0.0285
_refine_ls_shift/su_max 0.003
_refine_ls_shift/su_mean 0.000
_refine_ls_structure_factor_coef Fsqd
_refine_ls_weighting_details 'w=1/[\s^2^(Fo^2^)+(0.0202P)^2^+1.9030P] where P=(Fo^2^+2Fc^2^)/3'
_refine_ls_weighting_scheme calc
_refine_ls_wR_factor_gt 0.0538
_refine_ls_wR_factor_ref 0.0590
_reflns_Friedel_coverage 0.000
_reflns_Friedel_fraction_full .
_reflns_Friedel_fraction_max .
_reflns_number_gt 4280
_reflns_number_total 5483
_reflns_threshold_expression 'I > 2\s(I)'
_cod_data_source_file Complex2.cif
_cod_data_source_block shelx
_cod_original_sg_symbol_H-M 'P 21/n'
_cod_database_code 1565218
_shelx_shelxl_version_number 2018/1
_shelx_space_group_comment
;
The symmetry employed for this shelxl refinement is uniquely defined
by the following loop, which should always be used as a source of
symmetry information in preference to the above space-group names.
They are only intended as comments.
;
_shelx_estimated_absorpt_t_min 0.416
_shelx_estimated_absorpt_t_max 0.537

loop_
_space_group_symop_operation_xyz
'x, y, z'
'-x+1/2, y+1/2, -z+1/2'
'-x, -y, -z'
'x-1/2, -y-1/2, z-1/2'

loop_
_atom_site_label
_atom_site_type_symbol
_atom_site_fract_x
_atom_site_fract_y
_atom_site_fract_z
_atom_site_U_iso_or_equiv
_atom_site_adp_type
_atom_site_occupancy
_atom_site_site_symmetry_order
_atom_site_calc_flag
_atom_site_refinement_flags_posn
_atom_site_refinement_flags_adp
_atom_site_refinement_flags_occupancy
_atom_site_disorder_assembly
_atom_site_disorder_group
C1 C 1.2574(4) 0.2396(2) 0.88179(13) 0.0254(7) Uani 1 1 d . . . . .
C2 C 1.3393(4) 0.1655(2) 0.92269(13) 0.0271(7) Uani 1 1 d . . . . .
C3 C 1.3264(4) 0.0533(2) 0.91433(14) 0.0320(8) Uani 1 1 d . . . . .
H3 H 1.381217 0.005650 0.942446 0.038 Uiso 1 1 calc R U . . .
C4 C 1.2314(4) 0.0120(2) 0.86386(14) 0.0304(7) Uani 1 1 d . . . . .
C5 C 1.1510(4) 0.0828(3) 0.82238(14) 0.0296(7) Uani 1 1 d . . . . .
H5 H 1.087624 0.054650 0.788572 0.036 Uiso 1 1 calc R U . . .
C6 C 1.1631(4) 0.1967(3) 0.83027(13) 0.0270(7) Uani 1 1 d . . . . .
C7 C 1.0699(4) 0.2653(3) 0.78606(14) 0.0290(7) Uani 1 1 d . . . . .
H7 H 1.003534 0.231228 0.754620 0.035 Uiso 1 1 calc R U . . .
C8 C 0.9900(4) 0.5275(3) 0.74596(14) 0.0301(7) Uani 1 1 d . . . . .
C9 C 0.8949(4) 0.6007(3) 0.70139(14) 0.0285(7) Uani 1 1 d . . . . .
C10 C 0.8042(5) 0.5564(3) 0.65091(14) 0.0361(8) Uani 1 1 d . . . . .
H10 H 0.801873 0.480785 0.645103 0.043 Uiso 1 1 calc R U . . .
C11 C 0.7173(4) 0.6253(3) 0.60919(14) 0.0348(8) Uani 1 1 d . . . . .
C12 C 0.7163(4) 0.7365(3) 0.61855(15) 0.0361(8) Uani 1 1 d . . . . .
H12 H 0.654445 0.782385 0.591097 0.043 Uiso 1 1 calc R U . . .
C13 C 0.8072(5) 0.7801(3) 0.66873(16) 0.0382(8) Uani 1 1 d . . . . .
H13 H 0.806789 0.855620 0.674835 0.046 Uiso 1 1 calc R U . . .
C14 C 0.8989(4) 0.7130(3) 0.71001(15) 0.0342(8) Uani 1 1 d . . . . .
H14 H 0.962622 0.743003 0.743249 0.041 Uiso 1 1 calc R U . . .
C15 C 0.5479(6) 0.6443(4) 0.51438(17) 0.0588(12) Uani 1 1 d . . . . .
H15A H 0.496171 0.599367 0.482455 0.088 Uiso 1 1 calc R U . . .
H15B H 0.461398 0.685842 0.530071 0.088 Uiso 1 1 calc R U . . .
H15C H 0.628040 0.693544 0.500298 0.088 Uiso 1 1 calc R U . . .
C16 C 0.7580(6) 0.6409(4) 0.8645(2) 0.0651(13) Uani 1 1 d . . . . .
H16A H 0.704938 0.700217 0.882784 0.098 Uiso 1 1 calc R U . . .
H16B H 0.823018 0.669670 0.835549 0.098 Uiso 1 1 calc R U . . .
H16C H 0.671760 0.592150 0.845870 0.098 Uiso 1 1 calc R U . . .
C17 C 0.7360(6) 0.5008(3) 0.9541(2) 0.0578(12) Uani 1 1 d . . . . .
H17A H 0.679457 0.553596 0.975747 0.087 Uiso 1 1 calc R U . . .
H17B H 0.654240 0.466476 0.924977 0.087 Uiso 1 1 calc R U . . .
H17C H 0.789083 0.445978 0.980548 0.087 Uiso 1 1 calc R U . . .
N1 N 1.0727(3) 0.3704(2) 0.78736(11) 0.0272(6) Uani 1 1 d . . . . .
N2 N 0.9699(4) 0.4222(2) 0.74105(11) 0.0340(7) Uani 1 1 d . . . . .
O1 O 1.2660(3) 0.34694(16) 0.89422(9) 0.0313(5) Uani 1 1 d . . . . .
O2 O 1.0905(3) 0.57540(17) 0.78978(9) 0.0327(5) Uani 1 1 d . . . . .
O3 O 0.6349(4) 0.5756(2) 0.55964(11) 0.0587(8) Uani 1 1 d . . . . .
O6 O 0.9730(3) 0.47624(18) 0.88632(11) 0.0375(6) Uani 1 1 d . . . . .
O5 O 1.4040(3) 0.4745(2) 0.81293(11) 0.0451(6) Uani 1 1 d . . . . .
O4 O 1.2827(3) 0.58174(18) 0.90146(10) 0.0403(6) Uani 1 1 d . . . . .
S1 S 0.89456(13) 0.56817(8) 0.91858(4) 0.0431(2) Uani 1 1 d . . . . .
Mo1 Mo 1.23232(4) 0.48257(2) 0.84962(2) 0.02748(8) Uani 1 1 d . . . . .
I1 I 1.47884(3) 0.22486(2) 1.00026(2) 0.03806(7) Uani 1 1 d . . . . .
I2 I 1.20895(4) -0.15845(2) 0.85284(2) 0.04464(8) Uani 1 1 d . . . . .

loop_
_atom_site_aniso_label
_atom_site_aniso_U_11
_atom_site_aniso_U_22
_atom_site_aniso_U_33
_atom_site_aniso_U_23
_atom_site_aniso_U_13
_atom_site_aniso_U_12
C1 0.0314(18) 0.0195(15) 0.0257(16) 0.0003(12) 0.0047(13) 0.0023(13)
C2 0.0307(19) 0.0273(16) 0.0225(16) -0.0003(13) 0.0005(13) 0.0043(13)
C3 0.045(2) 0.0190(16) 0.0299(18) 0.0053(13) -0.0006(15) 0.0058(14)
C4 0.041(2) 0.0167(15) 0.0338(18) -0.0006(13) 0.0073(15) 0.0008(14)
C5 0.0347(19) 0.0265(17) 0.0271(17) -0.0025(13) 0.0020(13) -0.0001(14)
C6 0.0325(19) 0.0240(16) 0.0241(16) -0.0003(13) 0.0017(13) 0.0024(13)
C7 0.037(2) 0.0245(17) 0.0241(16) -0.0013(13) -0.0006(13) 0.0014(14)
C8 0.0310(19) 0.0297(18) 0.0287(17) 0.0052(14) 0.0015(14) 0.0041(14)
C9 0.0285(18) 0.0267(17) 0.0293(17) 0.0071(13) -0.0001(13) 0.0030(13)
C10 0.046(2) 0.0261(18) 0.0347(19) 0.0040(14) -0.0016(15) 0.0027(15)
C11 0.034(2) 0.0369(19) 0.0310(18) 0.0039(15) -0.0033(14) -0.0021(15)
C12 0.031(2) 0.036(2) 0.039(2) 0.0126(15) -0.0022(15) 0.0065(15)
C13 0.044(2) 0.0261(18) 0.044(2) 0.0069(16) 0.0007(16) 0.0033(15)
C14 0.038(2) 0.0310(19) 0.0313(18) 0.0035(15) -0.0033(14) 0.0015(15)
C15 0.056(3) 0.076(3) 0.040(2) 0.015(2) -0.0124(19) -0.001(2)
C16 0.070(3) 0.057(3) 0.072(3) 0.017(2) 0.022(2) 0.023(2)
C17 0.070(3) 0.049(3) 0.061(3) 0.003(2) 0.032(2) 0.013(2)
N1 0.0332(16) 0.0239(13) 0.0232(13) 0.0034(11) -0.0004(11) 0.0040(11)
N2 0.0431(18) 0.0285(15) 0.0271(14) 0.0063(12) -0.0077(12) 0.0030(13)
O1 0.0438(15) 0.0197(12) 0.0274(12) -0.0003(9) -0.0057(10) 0.0032(9)
O2 0.0381(14) 0.0250(12) 0.0317(12) 0.0060(10) -0.0075(10) 0.0029(10)
O3 0.079(2) 0.0473(16) 0.0405(15) 0.0029(13) -0.0262(14) -0.0029(15)
O6 0.0385(15) 0.0289(13) 0.0465(15) -0.0088(11) 0.0101(11) 0.0003(10)
O5 0.0374(16) 0.0527(17) 0.0450(15) 0.0100(12) 0.0051(12) 0.0064(12)
O4 0.0507(16) 0.0246(12) 0.0410(14) -0.0017(10) -0.0098(11) -0.0033(11)
S1 0.0497(6) 0.0331(5) 0.0465(6) -0.0122(4) 0.0068(4) 0.0012(4)
Mo1 0.03129(17) 0.02037(14) 0.02859(15) 0.00296(11) -0.00389(11) 0.00051(11)
I1 0.04664(16) 0.03406(13) 0.02999(12) -0.00333(9) -0.00758(10) 0.00813(10)
I2 0.0713(2) 0.02080(12) 0.03998(14) -0.00163(10) 0.00078(12) -0.00292(11)

loop_
_atom_type_symbol
_atom_type_description
_atom_type_scat_dispersion_real
_atom_type_scat_dispersion_imag
_atom_type_scat_source
C C 0.0033 0.0016 'International Tables Vol C Tables 4.2.6.8 and 6.1.1.4'
H H 0.0000 0.0000 'International Tables Vol C Tables 4.2.6.8 and 6.1.1.4'
N N 0.0061 0.0033 'International Tables Vol C Tables 4.2.6.8 and 6.1.1.4'
O O 0.0106 0.0060 'International Tables Vol C Tables 4.2.6.8 and 6.1.1.4'
S S 0.1246 0.1234 'International Tables Vol C Tables 4.2.6.8 and 6.1.1.4'
Mo Mo -1.6832 0.6857 'International Tables Vol C Tables 4.2.6.8 and 6.1.1.4'
I I -0.4742 1.8119 'International Tables Vol C Tables 4.2.6.8 and 6.1.1.4'

loop_
_geom_angle_atom_site_label_1
_geom_angle_atom_site_label_2
_geom_angle_atom_site_label_3
_geom_angle
_geom_angle_site_symmetry_1
_geom_angle_site_symmetry_3
O1 C1 C2 118.9(3) . .
O1 C1 C6 123.2(3) . .
C2 C1 C6 117.9(3) . .
C3 C2 C1 121.8(3) . .
C3 C2 I1 118.7(2) . .
C1 C2 I1 119.4(2) . .
C2 C3 C4 119.7(3) . .
C2 C3 H3 120.1 . .
C4 C3 H3 120.1 . .
C5 C4 C3 119.9(3) . .
C5 C4 I2 120.9(2) . .
C3 C4 I2 119.2(2) . .
C4 C5 C6 121.0(3) . .
C4 C5 H5 119.5 . .
C6 C5 H5 119.5 . .
C5 C6 C1 119.7(3) . .
C5 C6 C7 117.7(3) . .
C1 C6 C7 122.6(3) . .
N1 C7 C6 123.9(3) . .
N1 C7 H7 118.0 . .
C6 C7 H7 118.0 . .
N2 C8 O2 123.7(3) . .
N2 C8 C9 119.4(3) . .
O2 C8 C9 117.0(3) . .
C14 C9 C10 120.3(3) . .
C14 C9 C8 119.8(3) . .
C10 C9 C8 119.9(3) . .
C11 C10 C9 119.6(3) . .
C11 C10 H10 120.2 . .
C9 C10 H10 120.2 . .
C12 C11 O3 123.6(3) . .
C12 C11 C10 120.3(3) . .
O3 C11 C10 116.2(3) . .
C11 C12 C13 119.9(3) . .
C11 C12 H12 120.1 . .
C13 C12 H12 120.1 . .
C12 C13 C14 120.7(3) . .
C12 C13 H13 119.6 . .
C14 C13 H13 119.6 . .
C13 C14 C9 119.2(3) . .
C13 C14 H14 120.4 . .
C9 C14 H14 120.4 . .
O3 C15 H15A 109.5 . .
O3 C15 H15B 109.5 . .
H15A C15 H15B 109.5 . .
O3 C15 H15C 109.5 . .
H15A C15 H15C 109.5 . .
H15B C15 H15C 109.5 . .
S1 C16 H16A 109.5 . .
S1 C16 H16B 109.5 . .
H16A C16 H16B 109.5 . .
S1 C16 H16C 109.5 . .
H16A C16 H16C 109.5 . .
H16B C16 H16C 109.5 . .
S1 C17 H17A 109.5 . .
S1 C17 H17B 109.5 . .
H17A C17 H17B 109.5 . .
S1 C17 H17C 109.5 . .
H17A C17 H17C 109.5 . .
H17B C17 H17C 109.5 . .
C7 N1 N2 115.3(3) . .
C7 N1 Mo1 129.2(2) . .
N2 N1 Mo1 115.42(18) . .
C8 N2 N1 109.2(2) . .
C1 O1 Mo1 136.02(19) . .
C8 O2 Mo1 119.55(19) . .
C11 O3 C15 118.1(3) . .
S1 O6 Mo1 126.21(13) . .
O6 S1 C16 106.21(18) . .
O6 S1 C17 103.96(17) . .
C16 S1 C17 98.5(2) . .
O5 Mo1 O4 105.02(13) . .
O5 Mo1 O1 98.61(11) . .
O4 Mo1 O1 103.49(10) . .
O5 Mo1 O2 96.09(11) . .
O4 Mo1 O2 97.73(10) . .
O1 Mo1 O2 149.98(9) . .
O5 Mo1 N1 93.99(11) . .
O4 Mo1 N1 159.42(11) . .
O1 Mo1 N1 80.91(9) . .
O2 Mo1 N1 72.04(9) . .
O5 Mo1 O6 170.06(10) . .
O4 Mo1 O6 84.61(10) . .
O1 Mo1 O6 81.15(9) . .
O2 Mo1 O6 79.95(9) . .
N1 Mo1 O6 76.14(9) . .

loop_
_geom_bond_atom_site_label_1
_geom_bond_atom_site_label_2
_geom_bond_distance
_geom_bond_site_symmetry_2
C1 O1 1.338(3) .
C1 C2 1.397(4) .
C1 C6 1.410(4) .
C2 C3 1.382(4) .
C2 I1 2.092(3) .
C3 C4 1.386(4) .
C3 H3 0.9300 .
C4 C5 1.374(4) .
C4 I2 2.096(3) .
C5 C6 1.401(4) .
C5 H5 0.9300 .
C6 C7 1.438(4) .
C7 N1 1.281(4) .
C7 H7 0.9300 .
C8 N2 1.295(4) .
C8 O2 1.329(4) .
C8 C9 1.483(4) .
C9 C14 1.382(5) .
C9 C10 1.386(4) .
C10 C11 1.384(4) .
C10 H10 0.9300 .
C11 C12 1.372(5) .
C11 O3 1.372(4) .
C12 C13 1.378(5) .
C12 H12 0.9300 .
C13 C14 1.381(4) .
C13 H13 0.9300 .
C14 H14 0.9300 .
C15 O3 1.434(4) .
C15 H15A 0.9600 .
C15 H15B 0.9600 .
C15 H15C 0.9600 .
C16 S1 1.768(4) .
C16 H16A 0.9600 .
C16 H16B 0.9600 .
C16 H16C 0.9600 .
C17 S1 1.785(4) .
C17 H17A 0.9600 .
C17 H17B 0.9600 .
C17 H17C 0.9600 .
N1 N2 1.398(3) .
N1 Mo1 2.239(3) .
O1 Mo1 1.942(2) .
O2 Mo1 2.001(2) .
O6 S1 1.520(2) .
O6 Mo1 2.323(2) .
O5 Mo1 1.695(3) .
O4 Mo1 1.704(2) .

loop_
_geom_hbond_atom_site_label_D
_geom_hbond_atom_site_label_H
_geom_hbond_atom_site_label_A
_geom_hbond_distance_DH
_geom_hbond_distance_HA
_geom_hbond_distance_DA
_geom_hbond_angle_DHA
_geom_hbond_site_symmetry_A
_geom_hbond_publ_flag
C3 H3 I1 0.93 3.23 4.108(3) 157.8 3_857 yes
C5 H5 O5 0.93 2.53 3.345(4) 146.1 2_746 yes
C12 H12 O6 0.93 2.65 3.277(4) 125.7 2_656 yes
C15 H15A O3 0.96 2.51 3.389(5) 152.9 3_666 yes
C15 H15C I1 0.96 3.14 3.930(5) 141.1 2_756 yes
C16 H16C O5 0.96 2.59 3.530(6) 168.0 1_455 yes
C17 H17A I1 0.96 3.06 3.954(4) 156.4 3_767 yes

loop_
_geom_torsion_atom_site_label_1
_geom_torsion_atom_site_label_2
_geom_torsion_atom_site_label_3
_geom_torsion_atom_site_label_4
_geom_torsion
_geom_torsion_site_symmetry_1
_geom_torsion_site_symmetry_2
_geom_torsion_site_symmetry_3
_geom_torsion_site_symmetry_4
O1 C1 C2 C3 175.8(3) . . . .
C6 C1 C2 C3 -1.5(5) . . . .
O1 C1 C2 I1 -2.1(4) . . . .
C6 C1 C2 I1 -179.4(2) . . . .
C1 C2 C3 C4 0.7(5) . . . .
I1 C2 C3 C4 178.6(3) . . . .
C2 C3 C4 C5 0.2(5) . . . .
C2 C3 C4 I2 -178.7(3) . . . .
C3 C4 C5 C6 -0.1(5) . . . .
I2 C4 C5 C6 178.7(3) . . . .
C4 C5 C6 C1 -0.7(5) . . . .
C4 C5 C6 C7 -177.6(3) . . . .
O1 C1 C6 C5 -175.7(3) . . . .
C2 C1 C6 C5 1.5(5) . . . .
O1 C1 C6 C7 1.0(5) . . . .
C2 C1 C6 C7 178.2(3) . . . .
C5 C6 C7 N1 -178.5(3) . . . .
C1 C6 C7 N1 4.7(5) . . . .
N2 C8 C9 C14 172.0(3) . . . .
O2 C8 C9 C14 -6.9(5) . . . .
N2 C8 C9 C10 -8.9(5) . . . .
O2 C8 C9 C10 172.2(3) . . . .
C14 C9 C10 C11 -0.2(5) . . . .
C8 C9 C10 C11 -179.3(3) . . . .
C9 C10 C11 C12 -2.0(6) . . . .
C9 C10 C11 O3 178.1(3) . . . .
O3 C11 C12 C13 -177.8(4) . . . .
C10 C11 C12 C13 2.3(6) . . . .
C11 C12 C13 C14 -0.3(6) . . . .
C12 C13 C14 C9 -1.8(6) . . . .
C10 C9 C14 C13 2.1(5) . . . .
C8 C9 C14 C13 -178.8(3) . . . .
C6 C7 N1 N2 -178.4(3) . . . .
C6 C7 N1 Mo1 6.3(5) . . . .
O2 C8 N2 N1 -1.7(5) . . . .
C9 C8 N2 N1 179.4(3) . . . .
C7 N1 N2 C8 -177.1(3) . . . .
Mo1 N1 N2 C8 -1.1(3) . . . .
C2 C1 O1 Mo1 160.7(2) . . . .
C6 C1 O1 Mo1 -22.1(5) . . . .
N2 C8 O2 Mo1 4.1(5) . . . .
C9 C8 O2 Mo1 -177.0(2) . . . .
C12 C11 O3 C15 2.2(6) . . . .
C10 C11 O3 C15 -177.9(4) . . . .
Mo1 O6 S1 C16 93.8(2) . . . .
Mo1 O6 S1 C17 -162.8(2) . . . .
